data_7249937
loop_
_publ_author_name
'Kohyama, Aki'
'Namioka, Motoki'
'Naka, Hiroshi'
'Ashikari, Yosuke'
'Nagaki, Aiichiro'
'Takikawa, Hiroshi'
'Yamaoka, Yousuke'
'Takasu, Kiyosei'

_publ_section_title
;
 Continuous flow synthesis of cyclobutenes via lithium ynolates
;
_journal_issue 10
_journal_name_full 'Green Chemistry'
_journal_page_first 2760
_journal_page_last 2765
_journal_paper_doi 10.1039/D4GC05102E
_journal_volume 27
_journal_year 2025
_chemical_absolute_configuration unk
_chemical_formula_moiety 'C21 H26 O5'
_chemical_formula_sum 'C21 H26 O5'
_chemical_formula_weight 358.42
_space_group_crystal_system orthorhombic
_space_group_IT_number 19
_space_group_name_Hall 'P 2ac 2ab'
_space_group_name_H-M_alt 'P 21 21 21'
_atom_sites_solution_hydrogens geom
_atom_sites_solution_primary dual
_audit_creation_date 2024-12-13
_audit_creation_method
;
Olex2 1.3-ac4
(compiled 2020.11.27 svn.r5f609507 for Rigaku Oxford Diffraction, GUI svn.r6214)
;
_audit_update_record
;
2024-12-23 deposited with the CCDC.	2025-02-11 downloaded from the CCDC.
;
_cell_angle_alpha 90
_cell_angle_beta 90
_cell_angle_gamma 90
_cell_formula_units_Z 4
_cell_length_a 5.52413(13)
_cell_length_b 15.2460(4)
_cell_length_c 22.0591(6)
_cell_measurement_reflns_used 10336
_cell_measurement_temperature 93
_cell_measurement_theta_max 72.0060
_cell_measurement_theta_min 3.4990
_cell_volume 1857.84(8)
_computing_cell_refinement 'CrysAlisPro 1.171.41.122a (Rigaku OD, 2021)'
_computing_data_collection 'CrysAlisPro 1.171.41.122a (Rigaku OD, 2021)'
_computing_data_reduction 'CrysAlisPro 1.171.41.122a (Rigaku OD, 2021)'
_computing_molecular_graphics 'Olex2 1.3-ac4 (Dolomanov et al., 2009)'
_computing_publication_material 'Olex2 1.3-ac4 (Dolomanov et al., 2009)'
_computing_structure_refinement 'SHELXL 2018/3 (Sheldrick, 2015)'
_computing_structure_solution 'SHELXT  (Sheldrick, 2015)'
_diffrn_ambient_temperature 93
_diffrn_detector 'Hybrid Pixel Array Detector'
_diffrn_detector_area_resol_mean 5.8140
_diffrn_detector_type 'Rigaku Saturn724+'
_diffrn_measured_fraction_theta_full 0.996
_diffrn_measured_fraction_theta_max 0.988
_diffrn_measurement_details
;
List of Runs (angles in degrees, time in seconds):

  # Type    Start    End  Width  t~exp~   \w     \q     \k     \f   Frames
#--------------------------------------------------------------------------
  1  \w   -136.00  42.00   0.50    0.50    --  -46.90  11.00  -3.00  356
  2  \w   -187.00  -8.00   0.50    0.96    --  -97.40  11.00  -3.00  358
  3  \w    -84.00 -26.00   0.50    0.50    --    5.00  50.00 120.00  116
  4  \w    -84.00 -38.00   0.50    0.50    --    5.00  60.00  60.00   92
  5  \w    -84.00 -38.00   0.50    0.50    --    5.00  60.00  30.00   92
  6  \w     14.00  42.00   0.50    0.50    --  -46.90  46.00 142.68   56
  7  \w   -187.00 -14.00   0.50    0.96    --  -97.40  46.00  18.66  346
  8  \w   -187.00 -36.00   0.50    0.96    --  -97.40  58.00 113.93  302
  9  \w   -187.00 -35.00   0.50    0.96    --  -97.40  57.00 140.28  304
 10  \w   -187.00 -36.00   0.50    0.96    --  -97.40  58.00 177.32  302
 11  \w   -187.00  -8.00   0.50    0.96    --  -97.40  40.00  60.00  358
 12  \w   -186.00 -50.00   0.50    0.96    --  -97.40  60.00  90.33  272
;
_diffrn_measurement_device 'four-circle diffractometer'
_diffrn_measurement_device_type 'XtaLAB AFC11 (RCD3): quarter-chi single'
_diffrn_measurement_method '\w scans'
_diffrn_measurement_specimen_support 'Mitegen 50um'
_diffrn_orient_matrix_type 'CrysAlisPro convention (1999,Acta A55,543-557)'
_diffrn_orient_matrix_UB_11 0.0034559000
_diffrn_orient_matrix_UB_12 -0.0851519000
_diffrn_orient_matrix_UB_13 0.0376748000
_diffrn_orient_matrix_UB_21 0.0548551000
_diffrn_orient_matrix_UB_22 -0.0530632000
_diffrn_orient_matrix_UB_23 -0.0577493000
_diffrn_orient_matrix_UB_31 0.2735087000
_diffrn_orient_matrix_UB_32 0.0117129000
_diffrn_orient_matrix_UB_33 0.0110882000
_diffrn_radiation_collimation 0.3
_diffrn_radiation_monochromator mirror
_diffrn_radiation_probe x-ray
_diffrn_radiation_type 'Cu K\a'
_diffrn_radiation_wavelength 1.54184
_diffrn_reflns_av_R_equivalents 0.0615
_diffrn_reflns_av_unetI/netI 0.0379
_diffrn_reflns_Laue_measured_fraction_full 0.996
_diffrn_reflns_Laue_measured_fraction_max 0.988
_diffrn_reflns_limit_h_max 6
_diffrn_reflns_limit_h_min -4
_diffrn_reflns_limit_k_max 17
_diffrn_reflns_limit_k_min -18
_diffrn_reflns_limit_l_max 26
_diffrn_reflns_limit_l_min -27
_diffrn_reflns_number 16572
_diffrn_reflns_point_group_measured_fraction_full 0.997
_diffrn_reflns_point_group_measured_fraction_max 0.986
_diffrn_reflns_theta_full 67.684
_diffrn_reflns_theta_max 72.318
_diffrn_reflns_theta_min 3.524
_diffrn_source 'Rotating-anode X-ray tube'
_diffrn_source_current 24.0
_diffrn_source_power 1.2
_diffrn_source_target Mo
_diffrn_source_type 'Rigaku (Cu) X-ray Source'
_diffrn_source_voltage 50.0
_exptl_absorpt_coefficient_mu 0.737
_exptl_absorpt_correction_T_max 1.00000
_exptl_absorpt_correction_T_min 0.63370
_exptl_absorpt_correction_type multi-scan
_exptl_absorpt_process_details
;
CrysAlisPro 1.171.41.122a (Rigaku Oxford Diffraction, 2021)
Empirical absorption correction using spherical harmonics,
implemented in SCALE3 ABSPACK scaling algorithm.
;
_exptl_crystal_colour 'clear light colourless'
_exptl_crystal_colour_lustre clear
_exptl_crystal_colour_modifier light
_exptl_crystal_colour_primary colourless
_exptl_crystal_density_diffrn 1.281
_exptl_crystal_description needle
_exptl_crystal_F_000 768
_exptl_crystal_size_max 0.2
_exptl_crystal_size_mid 0.05
_exptl_crystal_size_min 0.03
_refine_diff_density_max 0.224
_refine_diff_density_min -0.190
_refine_diff_density_rms 0.038
_refine_ls_abs_structure_details
;
 Flack x determined using 1359 quotients [(I+)-(I-)]/[(I+)+(I-)]
 (Parsons, Flack and Wagner, Acta Cryst. B69 (2013) 249-259).
;
_refine_ls_abs_structure_Flack -0.04(12)
_refine_ls_extinction_method none
_refine_ls_goodness_of_fit_ref 1.092
_refine_ls_hydrogen_treatment constr
_refine_ls_matrix_type full
_refine_ls_number_parameters 238
_refine_ls_number_reflns 3606
_refine_ls_number_restraints 0
_refine_ls_restrained_S_all 1.092
_refine_ls_R_factor_all 0.0379
_refine_ls_R_factor_gt 0.0361
_refine_ls_shift/su_max 0.000
_refine_ls_shift/su_mean 0.000
_refine_ls_structure_factor_coef Fsqd
_refine_ls_weighting_details 'w=1/[\s^2^(Fo^2^)+(0.0570P)^2^+0.2480P] where P=(Fo^2^+2Fc^2^)/3'
_refine_ls_weighting_scheme calc
_refine_ls_wR_factor_gt 0.0975
_refine_ls_wR_factor_ref 0.0983
_reflns_Friedel_coverage 0.705
_reflns_Friedel_fraction_full 0.999
_reflns_Friedel_fraction_max 0.982
_reflns_number_gt 3393
_reflns_number_total 3606
_reflns_threshold_expression 'I > 2\s(I)'
_cod_data_source_file d4gc05102e2.cif
_cod_data_source_block 241213ak2_auto
_cod_depositor_comments 'Adding full bibliography for 7249937.cif.'
_cod_original_cell_volume 1857.83(8)
_cod_database_code 7249937
_shelx_shelxl_version_number 2018/3
_chemical_oxdiff_formula C21H26O5
_shelx_space_group_comment
;
The symmetry employed for this shelxl refinement is uniquely defined
by the following loop, which should always be used as a source of
symmetry information in preference to the above space-group names.
They are only intended as comments.
;
_shelx_estimated_absorpt_t_max 0.978
_shelx_estimated_absorpt_t_min 0.867
_reflns_odcompleteness_completeness 99.60
_reflns_odcompleteness_iscentric 1
_reflns_odcompleteness_theta 66.97
_olex2_refinement_description
;
1. Fixed Uiso
 At 1.2 times of:
  All C(H) groups, All C(H,H) groups
 At 1.5 times of:
  All C(H,H,H) groups
2.a Ternary CH refined with riding coordinates:
 C1(H1), C3(H3), C6(H6)
2.b Secondary CH2 refined with riding coordinates:
 C2(H2A,H2B), C22(H22A,H22B), C25(H25A,H25B), C23(H23A,H23B), C24(H24A,H24B)
2.c Aromatic/amide H refined with riding coordinates:
 C13(H13), C10(H10), C11(H11), C14(H14)
2.d Idealised Me refined as rotating group:
 C20(H20A,H20B,H20C), C16(H16A,H16B,H16C), C26(H26A,H26B,H26C)
;
_olex2_submission_special_instructions 'No special instructions were received'
_oxdiff_exptl_absorpt_empirical_details
;
Empirical correction (ABSPACK) includes:
- Absorption correction using spherical harmonics
- Frame scaling
;
_oxdiff_exptl_absorpt_empirical_full_max 1.865
_oxdiff_exptl_absorpt_empirical_full_min 0.445

loop_
_space_group_symop_operation_xyz
'x, y, z'
'-x+1/2, -y, z+1/2'
'-x, y+1/2, -z+1/2'
'x+1/2, -y+1/2, -z'

loop_
_atom_site_label
_atom_site_type_symbol
_atom_site_fract_x
_atom_site_fract_y
_atom_site_fract_z
_atom_site_U_iso_or_equiv
_atom_site_adp_type
_atom_site_occupancy
_atom_site_site_symmetry_order
_atom_site_calc_flag
_atom_site_refinement_flags_posn
_atom_site_refinement_flags_adp
_atom_site_refinement_flags_occupancy
_atom_site_disorder_assembly
_atom_site_disorder_group
O17 O 0.8543(3) 0.63434(10) 0.34100(7) 0.0228(3) Uani 1 1 d . . . . .
O8 O 0.7679(3) 0.38508(10) 0.30104(7) 0.0247(3) Uani 1 1 d . . . . .
O19 O 0.7408(3) 0.71462(11) 0.26049(8) 0.0317(4) Uani 1 1 d . . . . .
O21 O 0.8837(3) 0.46594(11) 0.22426(7) 0.0295(4) Uani 1 1 d . . . . .
O15 O 0.2568(3) 0.65888(10) 0.61373(7) 0.0304(4) Uani 1 1 d . . . . .
C18 C 0.8917(4) 0.69758(14) 0.29762(10) 0.0240(5) Uani 1 1 d . . . . .
C12 C 0.2956(4) 0.63337(15) 0.55523(10) 0.0253(5) Uani 1 1 d . . . . .
C7 C 0.7475(4) 0.45758(14) 0.26662(9) 0.0229(4) Uani 1 1 d . . . . .
C5 C 0.6475(4) 0.58424(14) 0.33522(9) 0.0219(4) Uani 1 1 d . . . . .
C1 C 0.6145(4) 0.37005(14) 0.35414(9) 0.0234(4) Uani 1 1 d . . . . .
H1 H 0.684855 0.401576 0.389772 0.028 Uiso 1 1 calc R U . . .
C3 C 0.3587(4) 0.50023(14) 0.32855(10) 0.0241(4) Uani 1 1 d . . . . .
H3 H 0.196391 0.521052 0.314567 0.029 Uiso 1 1 calc R U . . .
C9 C 0.4102(4) 0.58751(14) 0.43604(10) 0.0229(4) Uani 1 1 d . . . . .
C4 C 0.4736(4) 0.56270(14) 0.37438(10) 0.0228(4) Uani 1 1 d . . . . .
C13 C 0.1492(4) 0.57528(15) 0.52380(10) 0.0265(5) Uani 1 1 d . . . . .
H13 H 0.010614 0.550593 0.542725 0.032 Uiso 1 1 calc R U . . .
C10 C 0.5535(4) 0.64717(15) 0.46826(10) 0.0253(5) Uani 1 1 d . . . . .
H10 H 0.691747 0.672209 0.449385 0.030 Uiso 1 1 calc R U . . .
C6 C 0.5656(4) 0.52676(14) 0.28384(10) 0.0231(5) Uani 1 1 d . . . . .
H6 H 0.505577 0.560980 0.248209 0.028 Uiso 1 1 calc R U . . .
C11 C 0.4966(4) 0.67007(15) 0.52701(10) 0.0275(5) Uani 1 1 d . . . . .
H11 H 0.594827 0.710967 0.548243 0.033 Uiso 1 1 calc R U . . .
C14 C 0.2066(4) 0.55341(15) 0.46448(11) 0.0269(5) Uani 1 1 d . . . . .
H14 H 0.104482 0.514261 0.442845 0.032 Uiso 1 1 calc R U . . .
C2 C 0.3597(4) 0.40295(14) 0.34314(10) 0.0253(5) Uani 1 1 d . . . . .
H2A H 0.259917 0.392220 0.379685 0.030 Uiso 1 1 calc R U . . .
H2B H 0.286783 0.370068 0.309014 0.030 Uiso 1 1 calc R U . . .
C22 C 0.6234(4) 0.27201(15) 0.36575(11) 0.0263(5) Uani 1 1 d . . . . .
H22A H 0.558805 0.241373 0.329632 0.032 Uiso 1 1 calc R U . . .
H22B H 0.514946 0.258344 0.400216 0.032 Uiso 1 1 calc R U . . .
C25 C 1.1103(5) 0.09722(16) 0.40853(12) 0.0321(5) Uani 1 1 d . . . . .
H25A H 1.101445 0.032512 0.405504 0.039 Uiso 1 1 calc R U . . .
H25B H 1.239723 0.117442 0.380797 0.039 Uiso 1 1 calc R U . . .
C20 C 1.1343(4) 0.73727(16) 0.30410(12) 0.0294(5) Uani 1 1 d . . . . .
H20A H 1.193441 0.728035 0.345495 0.044 Uiso 1 1 calc R U . . .
H20B H 1.124473 0.800325 0.295810 0.044 Uiso 1 1 calc R U . . .
H20C H 1.246045 0.709798 0.275276 0.044 Uiso 1 1 calc R U . . .
C23 C 0.8738(4) 0.23546(15) 0.37971(11) 0.0281(5) Uani 1 1 d . . . . .
H23A H 0.936208 0.263124 0.417183 0.034 Uiso 1 1 calc R U . . .
H23B H 0.985389 0.250611 0.346185 0.034 Uiso 1 1 calc R U . . .
C24 C 0.8698(5) 0.13608(15) 0.38790(12) 0.0315(5) Uani 1 1 d . . . . .
H24A H 0.743879 0.120961 0.418085 0.038 Uiso 1 1 calc R U . . .
H24B H 0.823217 0.108607 0.348939 0.038 Uiso 1 1 calc R U . . .
C16 C 0.0844(5) 0.61025(16) 0.64785(11) 0.0335(5) Uani 1 1 d . . . . .
H16A H -0.075628 0.616056 0.629070 0.050 Uiso 1 1 calc R U . . .
H16B H 0.078441 0.632914 0.689393 0.050 Uiso 1 1 calc R U . . .
H16C H 0.131443 0.548288 0.648575 0.050 Uiso 1 1 calc R U . . .
C26 C 1.1776(5) 0.12202(19) 0.47287(12) 0.0401(6) Uani 1 1 d . . . . .
H26A H 1.193961 0.185885 0.475842 0.060 Uiso 1 1 calc R U . . .
H26B H 1.331592 0.094222 0.483699 0.060 Uiso 1 1 calc R U . . .
H26C H 1.050761 0.102011 0.500677 0.060 Uiso 1 1 calc R U . . .

loop_
_atom_site_aniso_label
_atom_site_aniso_U_11
_atom_site_aniso_U_22
_atom_site_aniso_U_33
_atom_site_aniso_U_23
_atom_site_aniso_U_13
_atom_site_aniso_U_12
O17 0.0242(7) 0.0186(7) 0.0257(7) 0.0023(6) 0.0009(6) -0.0019(6)
O8 0.0257(7) 0.0206(8) 0.0277(7) 0.0015(6) 0.0043(6) 0.0010(6)
O19 0.0322(9) 0.0287(9) 0.0341(9) 0.0097(7) -0.0068(7) -0.0007(7)
O21 0.0338(9) 0.0281(8) 0.0266(8) 0.0000(7) 0.0052(7) -0.0014(7)
O15 0.0378(9) 0.0278(8) 0.0257(8) -0.0024(6) 0.0060(7) -0.0068(7)
C18 0.0289(11) 0.0170(10) 0.0262(11) 0.0021(8) 0.0026(9) 0.0031(9)
C12 0.0289(11) 0.0212(10) 0.0259(10) 0.0006(9) 0.0023(9) 0.0045(9)
C7 0.0252(10) 0.0195(10) 0.0240(10) -0.0029(8) -0.0014(9) -0.0045(9)
C5 0.0225(10) 0.0172(10) 0.0259(11) 0.0005(8) -0.0010(8) 0.0009(8)
C1 0.0267(10) 0.0198(10) 0.0237(10) -0.0009(8) 0.0014(9) -0.0050(9)
C3 0.0210(10) 0.0221(10) 0.0292(11) -0.0020(9) -0.0003(9) -0.0011(9)
C9 0.0239(11) 0.0178(10) 0.0272(11) 0.0002(8) 0.0012(8) 0.0030(8)
C4 0.0215(10) 0.0180(10) 0.0289(11) 0.0010(8) -0.0001(9) 0.0014(8)
C13 0.0249(11) 0.0223(11) 0.0322(12) -0.0013(9) 0.0055(9) -0.0007(9)
C10 0.0241(10) 0.0222(11) 0.0296(11) 0.0006(8) 0.0019(8) -0.0020(9)
C6 0.0247(11) 0.0207(10) 0.0240(10) 0.0000(8) -0.0022(8) -0.0006(8)
C11 0.0290(12) 0.0236(12) 0.0299(11) -0.0006(9) 0.0002(10) -0.0032(10)
C14 0.0257(11) 0.0211(11) 0.0340(11) -0.0013(9) 0.0013(9) -0.0010(9)
C2 0.0242(10) 0.0215(11) 0.0302(11) -0.0032(9) 0.0010(9) -0.0042(9)
C22 0.0293(11) 0.0197(11) 0.0298(11) 0.0006(9) 0.0009(9) -0.0038(9)
C25 0.0347(13) 0.0228(11) 0.0389(13) 0.0009(10) -0.0004(10) 0.0006(10)
C20 0.0285(11) 0.0245(12) 0.0351(12) 0.0064(9) 0.0009(9) -0.0007(10)
C23 0.0301(12) 0.0208(11) 0.0335(12) 0.0012(9) -0.0004(10) -0.0020(9)
C24 0.0323(12) 0.0225(11) 0.0398(12) 0.0014(10) -0.0013(10) -0.0047(10)
C16 0.0419(14) 0.0283(13) 0.0301(12) 0.0005(10) 0.0105(10) -0.0024(10)
C26 0.0417(14) 0.0405(15) 0.0382(14) 0.0041(11) -0.0042(11) 0.0074(11)

loop_
_atom_type_symbol
_atom_type_description
_atom_type_scat_dispersion_real
_atom_type_scat_dispersion_imag
_atom_type_scat_source
C C 0.0181 0.0091 'International Tables Vol C Tables 4.2.6.8 and 6.1.1.4'
H H 0.0000 0.0000 'International Tables Vol C Tables 4.2.6.8 and 6.1.1.4'
O O 0.0492 0.0322 'International Tables Vol C Tables 4.2.6.8 and 6.1.1.4'

loop_
_geom_angle_atom_site_label_1
_geom_angle_atom_site_label_2
_geom_angle_atom_site_label_3
_geom_angle
_geom_angle_site_symmetry_1
_geom_angle_site_symmetry_3
_geom_angle_publ_flag
C18 O17 C5 116.64(17) . . ?
C7 O8 C1 122.10(17) . . ?
C12 O15 C16 117.18(19) . . ?
O17 C18 C20 110.89(19) . . ?
O19 C18 O17 121.6(2) . . ?
O19 C18 C20 127.5(2) . . ?
O15 C12 C13 124.3(2) . . ?
O15 C12 C11 115.7(2) . . ?
C13 C12 C11 120.0(2) . . ?
O8 C7 C6 119.28(19) . . ?
O21 C7 O8 118.1(2) . . ?
O21 C7 C6 122.5(2) . . ?
O17 C5 C6 129.93(18) . . ?
C4 C5 O17 132.3(2) . . ?
C4 C5 C6 97.36(18) . . ?
O8 C1 C2 111.00(17) . . ?
O8 C1 C22 105.69(17) . . ?
C2 C1 C22 112.56(18) . . ?
C4 C3 C6 87.27(16) . . ?
C2 C3 C4 117.89(19) . . ?
C2 C3 C6 112.60(18) . . ?
C10 C9 C4 120.5(2) . . ?
C14 C9 C4 121.3(2) . . ?
C14 C9 C10 118.2(2) . . ?
C5 C4 C3 91.39(18) . . ?
C5 C4 C9 135.7(2) . . ?
C9 C4 C3 132.9(2) . . ?
C12 C13 C14 119.5(2) . . ?
C11 C10 C9 120.9(2) . . ?
C7 C6 C3 117.78(18) . . ?
C5 C6 C7 113.46(18) . . ?
C5 C6 C3 83.98(16) . . ?
C10 C11 C12 120.1(2) . . ?
C13 C14 C9 121.4(2) . . ?
C1 C2 C3 111.16(18) . . ?
C1 C22 C23 115.09(18) . . ?
C26 C25 C24 113.4(2) . . ?
C22 C23 C24 111.96(19) . . ?
C25 C24 C23 114.1(2) . . ?

loop_
_geom_bond_atom_site_label_1
_geom_bond_atom_site_label_2
_geom_bond_distance
_geom_bond_site_symmetry_2
_geom_bond_publ_flag
O17 C18 1.374(3) . ?
O17 C5 1.380(3) . ?
O8 C7 1.346(3) . ?
O8 C1 1.464(3) . ?
O19 C18 1.198(3) . ?
O21 C7 1.206(3) . ?
O15 C12 1.365(3) . ?
O15 C16 1.422(3) . ?
C18 C20 1.477(3) . ?
C12 C13 1.385(3) . ?
C12 C11 1.391(3) . ?
C7 C6 1.505(3) . ?
C5 C4 1.333(3) . ?
C5 C6 1.502(3) . ?
C1 C2 1.514(3) . ?
C1 C22 1.517(3) . ?
C3 C4 1.527(3) . ?
C3 C6 1.563(3) . ?
C3 C2 1.518(3) . ?
C9 C4 1.455(3) . ?
C9 C10 1.400(3) . ?
C9 C14 1.389(3) . ?
C13 C14 1.387(3) . ?
C10 C11 1.379(3) . ?
C22 C23 1.523(3) . ?
C25 C24 1.524(3) . ?
C25 C26 1.515(4) . ?
C23 C24 1.526(3) . ?
